data_1533061
loop_
_publ_author_name
'Rocaniere, C.'
'Laval, J.P.'
'Dehaudt, P.'
'Gaudreau, B.'
'Chotard, A.'
'Suard, E.'

_publ_section_title
;
 Structural study of (U0.9 Ce0.1)4 O9-d, an anion-excess fluorite
 superstructure of U4 O9-d type
;
_journal_name_full 'Journal of Solid State Chemistry'
_journal_page_first 1758
_journal_page_last 1767
_journal_volume 177
_journal_year 2004
_chemical_formula_sum 'Ce0.368 O8.937 U3.632'
_chemical_name_systematic '(U0.908 Ce0.092)4 O8.937'
_space_group_IT_number 220
_symmetry_space_group_name_Hall 'I -4bd 2c 3'
_symmetry_space_group_name_H-M 'I -4 3 d'
_cell_angle_alpha 90
_cell_angle_beta 90
_cell_angle_gamma 90
_cell_formula_units_Z 64
_cell_length_a 21.7484
_cell_length_b 21.7484
_cell_length_c 21.7484
_cell_volume 10286.839
_citation_journal_id_ASTM JSSCBI
_cod_data_source_file Rocaniere_JSSCBI_2004_1713.cif
_cod_data_source_block Ce0.368O8.937U3.632
_cod_original_cell_volume 10286.84
_cod_database_code 1533061

loop_
_symmetry_equiv_pos_as_xyz
x,y,z
y+1/4,-x+3/4,-z+1/4
-x,-y+1/2,z
-y+3/4,x+3/4,-z+1/4
x,-y,-z+1/2
-y+1/4,-x+3/4,z+3/4
-x,y+1/2,-z+1/2
y+3/4,x+3/4,z+3/4
z,x,y
x+1/4,-z+3/4,-y+1/4
-z,-x+1/2,y
-x+3/4,z+3/4,-y+1/4
z,-x,-y+1/2
-x+1/4,-z+3/4,y+3/4
-z,x+1/2,-y+1/2
x+3/4,z+3/4,y+3/4
y,z,x
y,-z,-x+1/2
-z+1/4,-y+3/4,x+3/4
-y,z+1/2,-x+1/2
z+1/4,y+1/4,x+1/4
-y+1/2,-z,x+1/2
-z+1/4,y+1/4,-x+3/4
z+3/4,-y+1/4,-x+3/4
x+1/2,y+1/2,z+1/2
y+3/4,-x+5/4,-z+3/4
-x+1/2,-y+1,z+1/2
-y+5/4,x+5/4,-z+3/4
x+1/2,-y+1/2,-z+1
-y+3/4,-x+5/4,z+5/4
-x+1/2,y+1,-z+1
y+5/4,x+5/4,z+5/4
z+1/2,x+1/2,y+1/2
x+3/4,-z+5/4,-y+3/4
-z+1/2,-x+1,y+1/2
-x+5/4,z+5/4,-y+3/4
z+1/2,-x+1/2,-y+1
-x+3/4,-z+5/4,y+5/4
-z+1/2,x+1,-y+1
x+5/4,z+5/4,y+5/4
y+1/2,z+1/2,x+1/2
y+1/2,-z+1/2,-x+1
-z+3/4,-y+5/4,x+5/4
-y+1/2,z+1,-x+1
z+3/4,y+3/4,x+3/4
-y+1,-z+1/2,x+1
-z+3/4,y+3/4,-x+5/4
z+5/4,-y+3/4,-x+5/4

loop_
_atom_site_label
_atom_site_type_symbol
_atom_site_fract_x
_atom_site_fract_y
_atom_site_fract_z
_atom_site_occupancy
_atom_site_U_iso_or_equiv
O12 O-2 0.0688 0.0634 0.3091 1 0.0
Ce1 Ce+4 -0.0053 0.1223 0.3711 0.28 0.0
U3 U+4 0.1249 0.1197 0.2484 1 0.0
O2 O-2 -0.0325 -0.0001 0.3424 1 0.0
U4 U+4 -0.002 0 0.25 1 0.0
U7 U+4 -0.0017 0.1199 0.1308 0.79 0.0
O8 O-2 -0.0635 0.0631 0.0554 1 0.0
O7 O-2 0.0731 0.0619 0.1879 1 0.0
O9 O-2 -0.0664 0.0594 0.4521 1 0.0
U2 U+4 0.2516 0 0.25 1 0.0
O1 O-2 -0.0287 0.0935 0.2549 1 0.0
O3 O-2 0.8771 0.0962 0.3438 1 0.0
U5 U+4 0.8749 0.0031 0.1198 1 0.0
Ce2 Ce+4 -0.0017 0.1199 0.1308 0.21 0.0
O10 O-2 -0.0604 0.1978 0.1891 1 0.0
O5 O-2 0.1817 0.1817 0.1817 1 0.0
O13 O-2 -0.068 0.1849 0.4391 1 0.0
O14 O-2 0.8618 0.9868 0.2368 0.25 0.0
O6 O-2 0.0622 0.1835 0.1931 1 0.0
O11 O-2 -0.0609 0.1954 0.3145 1 0.0
O4 O-2 0.0608 0.0608 0.0608 1 0.0
U6 U+4 -0.0053 0.1223 0.3711 0.72 0.0
U1 U+4 0.0026 0.0026 0.0026 1 0.0
